data_2217873
loop_
_publ_author_name
'Niaz, Muhammad'
'Tahir, M. Nawaz'
Zia-ur-Rehman
'Ali, Saqib'
'Khan, Islam Ullah'

_publ_section_title
;
 (<i>E</i>)-2-(2-Fluorobenzylidene)butanoic acid
;
_journal_coeditor_code BV2091
_journal_issue 4
_journal_name_full 'Acta Crystallographica Section E'
_journal_page_first o733
_journal_paper_doi 10.1107/S1600536808007149
_journal_volume 64
_journal_year 2008
_chemical_formula_iupac 'C11 H11 F1 O2'
_chemical_formula_moiety 'C11 H11 F1 O2'
_chemical_formula_sum 'C11 H11 F O2'
_chemical_formula_weight 194.20
_chemical_name_systematic
;
(<i>E</i>)-2-(2-Fluorobenzylidene)butanoic acid
;
_space_group_IT_number 14
_symmetry_cell_setting monoclinic
_symmetry_space_group_name_Hall '-P 2ybc'
_symmetry_space_group_name_H-M 'P 1 21/c 1'
_atom_sites_solution_hydrogens geom
_atom_sites_solution_primary direct
_atom_sites_solution_secondary difmap
_audit_creation_method SHELXL-97
_cell_angle_alpha 90.00
_cell_angle_beta 96.719(3)
_cell_angle_gamma 90.00
_cell_formula_units_Z 4
_cell_length_a 4.1895(4)
_cell_length_b 17.4362(19)
_cell_length_c 13.8134(15)
_cell_measurement_reflns_used 2981
_cell_measurement_temperature 296(2)
_cell_measurement_theta_max 30.64
_cell_measurement_theta_min 2.34
_cell_volume 1002.12(18)
_computing_cell_refinement 'APEX2 (Bruker, 2007)'
_computing_data_collection 'APEX2 (Bruker, 2007)'
_computing_data_reduction 'SAINT (Bruker, 2007)'
_computing_molecular_graphics 'ORTEP-3 for Windows (Farrugia, 1997) and PLATON (Spek, 2003)'
_computing_publication_material
;
WinGX (Farrugia, 1999) and PLATON (Spek, 2003)
;
_computing_structure_refinement 'SHELXL97 (Sheldrick, 2008)'
_computing_structure_solution 'SHELXS97 (Sheldrick, 2008)'
_diffrn_ambient_temperature 296(2)
_diffrn_detector_area_resol_mean 7.2
_diffrn_measured_fraction_theta_full 0.971
_diffrn_measured_fraction_theta_max 0.971
_diffrn_measurement_device_type 'Bruker KappaAPEXII CCD'
_diffrn_measurement_method \w
_diffrn_radiation_monochromator graphite
_diffrn_radiation_source 'fine-focus sealed tube'
_diffrn_radiation_type 'Mo K\a radiation'
_diffrn_radiation_wavelength 0.71073
_diffrn_reflns_av_R_equivalents 0.0258
_diffrn_reflns_av_sigmaI/netI 0.0328
_diffrn_reflns_limit_h_max 6
_diffrn_reflns_limit_h_min -5
_diffrn_reflns_limit_k_max 23
_diffrn_reflns_limit_k_min -24
_diffrn_reflns_limit_l_max 19
_diffrn_reflns_limit_l_min -19
_diffrn_reflns_number 8632
_diffrn_reflns_theta_full 30.64
_diffrn_reflns_theta_max 30.64
_diffrn_reflns_theta_min 2.34
_diffrn_standards_number 0
_exptl_absorpt_coefficient_mu 0.100
_exptl_absorpt_correction_T_max 0.958
_exptl_absorpt_correction_T_min 0.935
_exptl_absorpt_correction_type multi-scan
_exptl_absorpt_process_details '(SADABS; Bruker, 2005)'
_exptl_crystal_colour Colourless
_exptl_crystal_density_diffrn 1.287
_exptl_crystal_density_method 'not measured'
_exptl_crystal_description prismatic
_exptl_crystal_F_000 408
_exptl_crystal_size_max 0.25
_exptl_crystal_size_mid 0.18
_exptl_crystal_size_min 0.12
_refine_diff_density_max 0.414
_refine_diff_density_min -0.215
_refine_ls_extinction_method none
_refine_ls_goodness_of_fit_ref 1.037
_refine_ls_hydrogen_treatment mixed
_refine_ls_matrix_type full
_refine_ls_number_parameters 131
_refine_ls_number_reflns 2981
_refine_ls_number_restraints 0
_refine_ls_restrained_S_all 1.037
_refine_ls_R_factor_all 0.0929
_refine_ls_R_factor_gt 0.0497
_refine_ls_shift/su_max 0.000
_refine_ls_shift/su_mean 0.000
_refine_ls_structure_factor_coef Fsqd
_refine_ls_weighting_details 'calc w=1/[\s^2^(Fo^2^)+(0.0731P)^2^+0.1527P] where P=(Fo^2^+2Fc^2^)/3'
_refine_ls_weighting_scheme calc
_refine_ls_wR_factor_gt 0.1370
_refine_ls_wR_factor_ref 0.1643
_reflns_number_gt 1704
_reflns_number_total 2981
_reflns_threshold_expression I>2\s(I)
_cod_data_source_file bv2091.cif
_cod_data_source_block I
_cod_original_sg_symbol_H-M 'P 21/c'
_cod_original_formula_sum 'C11 H11 F1 O2'
_cod_database_code 2217873
_cod_database_fobs_code 2217873

loop_
_symmetry_equiv_pos_as_xyz
'x, y, z'
'-x, y+1/2, -z+1/2'
'-x, -y, -z'
'x, -y-1/2, z-1/2'

loop_
_atom_site_type_symbol
_atom_site_label
_atom_site_fract_x
_atom_site_fract_y
_atom_site_fract_z
_atom_site_U_iso_or_equiv
_atom_site_adp_type
_atom_site_calc_flag
_atom_site_refinement_flags
_atom_site_occupancy
F F1 0.5705(5) 0.28288(7) 0.22076(10) 0.1113(6) Uani d . 1
O O1 1.0669(3) 0.08331(7) 0.07503(9) 0.0575(4) Uani d . 1
H H1 1.104(5) 0.0617(11) 0.0126(15) 0.069 Uiso d . 1
O O2 0.8191(3) -0.02692(7) 0.09434(9) 0.0609(4) Uani d . 1
C C1 0.8986(4) 0.03770(8) 0.12367(11) 0.0406(4) Uani d . 1
C C2 0.8045(3) 0.06721(8) 0.21699(11) 0.0394(4) Uani d . 1
C C3 0.8530(4) 0.14131(9) 0.23791(12) 0.0443(4) Uani d . 1
H H3 0.9555 0.1699 0.1938 0.053 Uiso calc R 1
C C4 0.7616(4) 0.18258(9) 0.32326(11) 0.0449(4) Uani d . 1
C C5 0.6226(5) 0.25413(10) 0.31195(13) 0.0593(5) Uani d . 1
C C6 0.5260(6) 0.29671(11) 0.38672(16) 0.0705(6) Uani d . 1
H H6 0.4286 0.3443 0.3749 0.085 Uiso calc R 1
C C7 0.5763(6) 0.26755(11) 0.47922(15) 0.0659(6) Uani d . 1
H H7 0.5120 0.2953 0.5311 0.079 Uiso calc R 1
C C8 0.7214(5) 0.19750(12) 0.49543(14) 0.0691(6) Uani d . 1
H H8 0.7586 0.1781 0.5585 0.083 Uiso calc R 1
C C9 0.8126(5) 0.15554(11) 0.41831(13) 0.0601(5) Uani d . 1
H H9 0.9105 0.1081 0.4304 0.072 Uiso calc R 1
C C10 0.6348(4) 0.01081(9) 0.27580(12) 0.0458(4) Uani d . 1
H H10A 0.4779 -0.0170 0.2319 0.055 Uiso calc R 1
H H10B 0.5185 0.0392 0.3209 0.055 Uiso calc R 1
C C11 0.8524(5) -0.04706(11) 0.33354(14) 0.0614(5) Uani d . 1
H H11A 0.7248 -0.0808 0.3682 0.092 Uiso calc R 1
H H11B 1.0041 -0.0205 0.3791 0.092 Uiso calc R 1
H H11C 0.9657 -0.0764 0.2897 0.092 Uiso calc R 1

loop_
_atom_site_aniso_label
_atom_site_aniso_U_11
_atom_site_aniso_U_22
_atom_site_aniso_U_33
_atom_site_aniso_U_12
_atom_site_aniso_U_13
_atom_site_aniso_U_23
F1 0.2170(19) 0.0646(8) 0.0569(8) 0.0505(10) 0.0350(9) 0.0161(6)
O1 0.0854(9) 0.0450(7) 0.0468(7) -0.0124(6) 0.0275(6) -0.0072(5)
O2 0.0912(10) 0.0434(7) 0.0528(7) -0.0149(6) 0.0288(7) -0.0118(5)
C1 0.0485(8) 0.0360(8) 0.0382(8) 0.0015(6) 0.0091(7) 0.0007(6)
C2 0.0426(8) 0.0401(8) 0.0357(7) 0.0046(6) 0.0061(6) 0.0003(6)
C3 0.0549(9) 0.0404(8) 0.0382(8) 0.0029(6) 0.0085(7) -0.0005(6)
C4 0.0575(10) 0.0386(8) 0.0393(8) 0.0012(7) 0.0088(7) -0.0041(6)
C5 0.0947(14) 0.0413(9) 0.0438(10) 0.0086(9) 0.0156(9) 0.0029(7)
C6 0.1047(17) 0.0438(10) 0.0653(13) 0.0165(10) 0.0194(12) -0.0084(9)
C7 0.0898(15) 0.0588(12) 0.0521(11) 0.0015(10) 0.0203(10) -0.0183(9)
C8 0.0999(16) 0.0685(13) 0.0391(9) 0.0122(11) 0.0095(10) -0.0042(9)
C9 0.0866(14) 0.0525(10) 0.0406(9) 0.0170(9) 0.0047(9) -0.0027(8)
C10 0.0478(9) 0.0460(9) 0.0456(9) -0.0026(7) 0.0136(7) -0.0018(7)
C11 0.0694(12) 0.0513(10) 0.0654(12) -0.0014(8) 0.0163(10) 0.0179(9)

loop_
_atom_type_symbol
_atom_type_description
_atom_type_scat_dispersion_real
_atom_type_scat_dispersion_imag
_atom_type_scat_source
C C 0.0033 0.0016 'International Tables Vol C Tables 4.2.6.8 and 6.1.1.4'
H H 0.0000 0.0000 'International Tables Vol C Tables 4.2.6.8 and 6.1.1.4'
O O 0.0106 0.0060 'International Tables Vol C Tables 4.2.6.8 and 6.1.1.4'
F F 0.0171 0.0103 'International Tables Vol C Tables 4.2.6.8 and 6.1.1.4'

loop_
_geom_angle_atom_site_label_1
_geom_angle_atom_site_label_2
_geom_angle_atom_site_label_3
_geom_angle
_geom_angle_publ_flag
C1 O1 H1 112.0(12) n
O2 C1 O1 122.15(14) n
O2 C1 C2 120.97(14) n
O1 C1 C2 116.88(13) n
C3 C2 C1 118.35(14) n
C3 C2 C10 125.80(14) n
C1 C2 C10 115.63(13) n
C2 C3 C4 126.91(15) n
C2 C3 H3 116.5 n
C4 C3 H3 116.5 n
C5 C4 C9 115.53(15) n
C5 C4 C3 119.92(15) n
C9 C4 C3 124.53(14) n
F1 C5 C6 118.18(17) n
F1 C5 C4 117.52(16) n
C6 C5 C4 124.27(18) n
C7 C6 C5 118.38(18) n
C7 C6 H6 120.8 n
C5 C6 H6 120.8 n
C6 C7 C8 120.03(18) n
C6 C7 H7 120.0 n
C8 C7 H7 120.0 n
C7 C8 C9 120.19(18) n
C7 C8 H8 119.9 n
C9 C8 H8 119.9 n
C8 C9 C4 121.56(17) n
C8 C9 H9 119.2 n
C4 C9 H9 119.2 n
C2 C10 C11 115.09(14) n
C2 C10 H10A 108.5 n
C11 C10 H10A 108.5 n
C2 C10 H10B 108.5 n
C11 C10 H10B 108.5 n
H10A C10 H10B 107.5 n
C10 C11 H11A 109.5 n
C10 C11 H11B 109.5 n
H11A C11 H11B 109.5 n
C10 C11 H11C 109.5 n
H11A C11 H11C 109.5 n
H11B C11 H11C 109.5 n

loop_
_geom_bond_atom_site_label_1
_geom_bond_atom_site_label_2
_geom_bond_distance
_geom_bond_publ_flag
F1 C5 1.350(2) n
O1 C1 1.3006(18) n
O1 H1 0.97(2) n
O2 C1 1.2301(18) n
C1 C2 1.483(2) n
C2 C3 1.334(2) n
C2 C10 1.506(2) n
C3 C4 1.470(2) n
C3 H3 0.9300 n
C4 C5 1.378(2) n
C4 C9 1.388(2) n
C5 C6 1.371(3) n
C6 C7 1.368(3) n
C6 H6 0.9300 n
C7 C8 1.371(3) n
C7 H7 0.9300 n
C8 C9 1.383(2) n
C8 H8 0.9300 n
C9 H9 0.9300 n
C10 C11 1.521(2) n
C10 H10A 0.9700 n
C10 H10B 0.9700 n
C11 H11A 0.9600 n
C11 H11B 0.9600 n
C11 H11C 0.9600 n

loop_
_geom_hbond_atom_site_label_D
_geom_hbond_atom_site_label_H
_geom_hbond_atom_site_label_A
_geom_hbond_site_symmetry_A
_geom_hbond_distance_DH
_geom_hbond_distance_HA
_geom_hbond_distance_DA
_geom_hbond_angle_DHA
O1 H1 O2 3_755 0.97(2) 1.66(2) 2.6325(18) 177.7(12)
C3 H3 O1 1_555 0.93 2.32 2.713(2) 105
C6 H6 O2 2_655 0.93 2.53 3.421(2) 160
C8 H8 F1 4_566 0.93 2.55 3.266(2) 133.67(12)

loop_
_geom_torsion_atom_site_label_1
_geom_torsion_atom_site_label_2
_geom_torsion_atom_site_label_3
_geom_torsion_atom_site_label_4
_geom_torsion
_geom_torsion_publ_flag
O2 C1 C2 C3 -169.70(16) n
O1 C1 C2 C3 10.1(2) n
O2 C1 C2 C10 5.2(2) n
O1 C1 C2 C10 -174.93(14) n
C1 C2 C3 C4 176.46(15) n
C10 C2 C3 C4 2.1(3) n
C2 C3 C4 C5 -136.30(19) n
C2 C3 C4 C9 45.5(3) n
C9 C4 C5 F1 179.57(19) n
C3 C4 C5 F1 1.2(3) n
C9 C4 C5 C6 -2.4(3) n
C3 C4 C5 C6 179.3(2) n
F1 C5 C6 C7 179.6(2) n
C4 C5 C6 C7 1.5(4) n
C5 C6 C7 C8 0.3(4) n
C6 C7 C8 C9 -1.0(4) n
C7 C8 C9 C4 0.1(3) n
C5 C4 C9 C8 1.5(3) n
C3 C4 C9 C8 179.80(19) n
C3 C2 C10 C11 -106.93(19) n
C1 C2 C10 C11 78.57(19) n

loop_
_cod_related_entry_id
_cod_related_entry_database
_cod_related_entry_code
1 ChemSpider 30655458
